data_2007522
loop_
_publ_author_name
'Lutz, Martin'
'Spek, Anthony L.'
'Markies, Peter R.'
'Akkerman, Otto S.'
'Bickelhaupt, Friedrich'

_publ_contact_author
;
   Martin Lutz
   Bijvoet Center for Biomolecular Research
   Vakgroep voor Kristal- en Structuurchemie
   Utrecht University
   Padualaan 8
   NL-3584 CH Utrecht
   The Netherlands
;
_publ_section_title
;
 1-Bromomercurio-2-(2,5,8,11,14-pentaoxapentadecyl)benzene
;
_journal_issue 8
_journal_name_full 'Acta Crystallographica Section C'
_journal_page_first 1091
_journal_page_last 1093
_journal_paper_doi 10.1107/S0108270198002418
_journal_volume 54
_journal_year 1998
_chemical_formula_iupac '[Hg Br (C16 H25 O5)]'
_chemical_formula_moiety 'C16 H25 Br Hg O5'
_chemical_formula_sum 'C16 H25 Br Hg O5'
_chemical_formula_weight 577.86
_chemical_name_systematic
;
1-Bromomercurio-2-(2,5,8,11,14-pentaoxapentadecyl)benzene
;
_space_group_IT_number 29
_symmetry_cell_setting orthorhombic
_symmetry_space_group_name_Hall 'P 2c -2ac'
_symmetry_space_group_name_H-M 'P c a 21'
_audit_creation_method SHELXL-97
_cell_angle_alpha 90.00
_cell_angle_beta 90.00
_cell_angle_gamma 90.00
_cell_formula_units_Z 4
_cell_length_a 8.544(2)
_cell_length_b 13.1640(13)
_cell_length_c 16.8094(19)
_cell_measurement_reflns_used 25
_cell_measurement_temperature 100(2)
_cell_measurement_theta_max 13.96
_cell_measurement_theta_min 9.88
_cell_volume 1890.6(5)
_computing_cell_refinement 'SET4 (de Boer & Duisenberg, 1984)'
_computing_data_collection 'locally modified CAD4 Software (Enraf--Nonius, 1989)'
_computing_data_reduction 'HELENA (Spek, 1997)'
_computing_molecular_graphics 'PLATON (Spek, 1990)'
_computing_publication_material PLATON
_computing_structure_refinement 'SHELXL97 (Sheldrick, 1997)'
_computing_structure_solution 'DIRDIF96 (Beurskens et al., 1996)'
_diffrn_ambient_temperature 100(2)
_diffrn_measured_fraction_theta_full 0.998
_diffrn_measured_fraction_theta_max 0.998
_diffrn_measurement_device_type 'Enraf-Nonius CAD4'
_diffrn_measurement_method \w/2\q
_diffrn_radiation_monochromator Zr-filter
_diffrn_radiation_source 'sealed tube'
_diffrn_radiation_type MoK\a
_diffrn_radiation_wavelength 0.71073
_diffrn_reflns_av_R_equivalents 0.037
_diffrn_reflns_av_sigmaI/netI 0.040
_diffrn_reflns_limit_h_max 11
_diffrn_reflns_limit_h_min 0
_diffrn_reflns_limit_k_max 17
_diffrn_reflns_limit_k_min -17
_diffrn_reflns_limit_l_max 21
_diffrn_reflns_limit_l_min -21
_diffrn_reflns_number 8467
_diffrn_reflns_theta_full 27.51
_diffrn_reflns_theta_max 27.51
_diffrn_reflns_theta_min 1.55
_diffrn_standards_decay_% 3
_diffrn_standards_interval_time 60
_diffrn_standards_number 3
_exptl_absorpt_coefficient_mu 10.274
_exptl_absorpt_correction_T_max 0.257
_exptl_absorpt_correction_T_min 0.071
_exptl_absorpt_correction_type 'analytical (Alcock, 1970)'
_exptl_crystal_colour colourless
_exptl_crystal_density_diffrn 2.030
_exptl_crystal_density_method 'not measured'
_exptl_crystal_description needle
_exptl_crystal_F_000 1104
_exptl_crystal_size_max 0.97
_exptl_crystal_size_mid 0.25
_exptl_crystal_size_min 0.14
_refine_diff_density_max 0.969
_refine_diff_density_min -0.932
_refine_ls_abs_structure_details 'Flack (1983)'
_refine_ls_abs_structure_Flack 0.005(7)
_refine_ls_extinction_method none
_refine_ls_goodness_of_fit_ref 0.996
_refine_ls_hydrogen_treatment 'H atoms riding'
_refine_ls_matrix_type full
_refine_ls_number_parameters 209
_refine_ls_number_reflns 4332
_refine_ls_number_restraints 1
_refine_ls_restrained_S_all 0.996
_refine_ls_R_factor_all 0.033
_refine_ls_R_factor_gt 0.025
_refine_ls_shift/su_max 0.015
_refine_ls_shift/su_mean 0.002
_refine_ls_structure_factor_coef Fsqd
_refine_ls_weighting_details 'w = 1/[\s^2^(Fo^2^)+(0.0273P)^2^] where P=(Fo^2^+2Fc^2^)/3'
_refine_ls_weighting_scheme calc
_refine_ls_wR_factor_ref 0.051
_reflns_number_gt 3830
_reflns_number_total 4332
_reflns_threshold_expression I>2\s(I)
_cod_data_source_file fg1440.cif
_cod_data_source_block fg1440
_cod_depositor_comments
;
The following automatic conversions were performed:

'_refine_ls_weighting_scheme' value 'calc w =
1/[\s^2^(Fo^2^)+(0.0273P)^2^] where P=(Fo^2^+2Fc^2^)/3' was changed
to 'calc'. New tag '_refine_ls_weighting_details' was created. The
value of the new tag was set to 'w = 1/[\s^2^(Fo^2^)+(0.0273P)^2^]
where P=(Fo^2^+2Fc^2^)/3'.

Automatic conversion script
Id: cif_fix_values 3143 2015-03-26 13:38:13Z robertas 
;
_cod_database_code 2007522

loop_
_symmetry_equiv_pos_as_xyz
'x, y, z'
'-x, -y, z+1/2'
'-x+1/2, y, z+1/2'
'x+1/2, -y, z'

loop_
_atom_site_label
_atom_site_fract_x
_atom_site_fract_y
_atom_site_fract_z
_atom_site_U_iso_or_equiv
_atom_site_adp_type
_atom_site_calc_flag
_atom_site_refinement_flags
_atom_site_occupancy
_atom_site_disorder_assembly
_atom_site_disorder_group
_atom_site_type_symbol
Hg .704792(18) .538508(11) .495240(10) .01782(5) Uani d . 1 . . Hg
Br .84961(6) .46763(4) .38290(3) .02223(10) Uani d . 1 . . Br
O1 .5020(5) .3900(3) .5647(2) .0246(8) Uani d . 1 . . O
O2 .3501(5) .2606(3) .4522(2) .0231(8) Uani d . 1 . . O
O3 .0787(5) .1654(3) .3812(2) .0235(8) Uani d . 1 . . O
O4 -.1676(5) .0784(3) .4832(3) .0263(9) Uani d . 1 . . O
O5 -.1100(5) -.0249(3) .6326(2) .0331(10) Uani d . 1 . . O
C1 .5762(6) .6014(4) .5866(3) .0184(10) Uani d . 1 . . C
C2 .5038(6) .5431(4) .6443(3) .0227(11) Uani d . 1 . . C
C3 .4200(7) .5898(5) .7049(3) .0309(14) Uani d . 1 . . C
H1 .3732 .5495 .7454 .050 Uiso calc R 1 . . H
C4 .4040(7) .6946(5) .7070(3) .0324(14) Uani d . 1 . . C
H2 .3460 .7259 .7486 .050 Uiso calc R 1 . . H
C5 .4723(7) .7529(5) .6488(3) .0292(13) Uani d . 1 . . C
H3 .4598 .8246 .6496 .050 Uiso calc R 1 . . H
C6 .5601(7) .7072(4) .5886(3) .0244(12) Uani d . 1 . . C
H4 .6088 .7479 .5490 .050 Uiso calc R 1 . . H
C7 .5126(7) .4288(5) .6445(3) .0297(13) Uani d . 1 . . C
H5 .6127 .4070 .6687 .050 Uiso calc R 1 . . H
H6 .4261 .4009 .6770 .050 Uiso calc R 1 . . H
C8 .5263(8) .2831(4) .5584(4) .0381(17) Uani d . 1 . . C
H7 .4486 .2465 .5913 .050 Uiso calc R 1 . . H
H8 .6322 .2654 .5778 .050 Uiso calc R 1 . . H
C9 .5099(7) .2530(5) .4750(3) .0334(17) Uani d . 1 . . C
H9 .5746 .2978 .4410 .050 Uiso calc R 1 . . H
H10 .5468 .1823 .4679 .050 Uiso calc R 1 . . H
C10 .3274(8) .2446(4) .3676(3) .0319(14) Uani d . 1 . . C
H11 .3680 .1769 .3522 .050 Uiso calc R 1 . . H
H12 .3851 .2968 .3370 .050 Uiso calc R 1 . . H
C11 .1579(7) .2510(4) .3496(3) .0277(13) Uani d . 1 . . C
H13 .1142 .3139 .3730 .050 Uiso calc R 1 . . H
H14 .1423 .2539 .2913 .050 Uiso calc R 1 . . H
C12 -.0853(7) .1735(4) .3706(3) .0273(12) Uani d . 1 . . C
H15 -.1093 .1833 .3135 .050 Uiso calc R 1 . . H
H16 -.1251 .2333 .4001 .050 Uiso calc R 1 . . H
C13 -.1642(8) .0797(5) .4001(3) .0294(13) Uani d . 1 . . C
H17 -.2724 .0769 .3792 .050 Uiso calc R 1 . . H
H18 -.1073 .0191 .3804 .050 Uiso calc R 1 . . H
C14 -.2530(7) -.0076(4) .5121(3) .0280(15) Uani d . 1 . . C
H19 -.2011 -.0710 .4946 .050 Uiso calc R 1 . . H
H20 -.3605 -.0068 .4902 .050 Uiso calc R 1 . . H
C15 -.2594(7) -.0044(5) .6011(4) .0291(12) Uani d . 1 . . C
H21 -.2949 .0636 .6188 .050 Uiso calc R 1 . . H
H22 -.3352 -.0554 .6207 .050 Uiso calc R 1 . . H
C16 -.1128(10) -.0264(6) .7161(4) .052(2) Uani d . 1 . . C
H23 -.0074 -.0405 .7363 .050 Uiso calc R 1 . . H
H24 -.1848 -.0794 .7344 .050 Uiso calc R 1 . . H
H25 -.1481 .0398 .7360 .050 Uiso calc R 1 . . H

loop_
_atom_site_aniso_label
_atom_site_aniso_U_11
_atom_site_aniso_U_22
_atom_site_aniso_U_33
_atom_site_aniso_U_12
_atom_site_aniso_U_13
_atom_site_aniso_U_23
Hg .01762(8) .01607(7) .01978(7) -.00070(7) -.00109(10) -.00021(18)
Br .0230(2) .0209(2) .0229(2) .0044(2) -.0024(2) -.0036(2)
O1 .0219(19) .0174(18) .0346(19) -.0005(17) -.0038(16) .0062(17)
O2 .021(2) .0198(18) .0282(19) .0000(17) .0057(16) .0009(15)
O3 .027(2) .0188(17) .0249(18) .0018(16) -.0001(16) .0018(15)
O4 .0261(19) .0242(16) .029(3) -.0009(15) -.0064(17) -.0049(17)
O5 .027(2) .039(3) .033(2) .0034(19) .0015(19) .0107(18)
C1 .015(3) .024(3) .015(2) .002(2) -.0029(18) -.0025(19)
C2 .015(2) .031(3) .022(2) -.003(2) -.0055(19) .000(2)
C3 .025(3) .050(4) .018(3) -.004(3) .000(2) .005(3)
C4 .020(3) .055(4) .021(3) .000(3) .001(2) -.012(3)
C5 .021(3) .035(3) .031(3) -.002(3) .000(2) -.007(2)
C6 .020(3) .026(3) .027(3) -.006(2) .004(2) -.006(2)
C7 .022(3) .034(3) .033(3) -.001(2) -.008(2) .015(2)
C8 .026(4) .017(3) .072(5) -.001(3) -.016(3) .009(3)
C9 .019(3) .022(3) .059(5) .003(2) .007(3) -.001(3)
C10 .046(4) .019(3) .031(3) .004(3) .014(3) -.001(2)
C11 .041(4) .022(3) .020(2) -.001(3) .000(2) .002(2)
C12 .035(3) .024(3) .023(3) .008(3) -.002(2) .000(2)
C13 .032(3) .031(3) .025(3) .004(3) -.006(2) -.011(2)
C14 .021(2) .020(2) .043(4) -.003(2) -.002(2) -.006(2)
C15 .024(3) .022(2) .042(3) -.002(2) .006(3) .000(3)
C16 .048(4) .072(6) .036(3) -.001(4) .006(3) .025(4)

loop_
_atom_type_symbol
_atom_type_description
_atom_type_scat_dispersion_real
_atom_type_scat_dispersion_imag
_atom_type_scat_source
C C 0.0033 0.0016 'International Tables Vol C Tables 4.2.6.8 and 6.1.1.4'
H H 0.0000 0.0000 'International Tables Vol C Tables 4.2.6.8 and 6.1.1.4'
Br Br -0.2901 2.4595 'International Tables Vol C Tables 4.2.6.8 and 6.1.1.4'
Hg Hg -2.3894 9.2266 'International Tables Vol C Tables 4.2.6.8 and 6.1.1.4'
O O 0.0106 0.0060 'International Tables Vol C Tables 4.2.6.8 and 6.1.1.4'

loop_
_geom_angle_atom_site_label_1
_geom_angle_atom_site_label_2
_geom_angle_atom_site_label_3
_geom_angle_site_symmetry_1
_geom_angle_site_symmetry_3
_geom_angle
_geom_angle_publ_flag
C1 Hg Br . . 177.52(13) yes
C1 Hg O1 . . 69.37(17) no
Br Hg O1 . . 111.17(8) no
C1 Hg O1 . 4_565 92.04(15) no
Br Hg O1 . 4_565 89.54(7) no
O1 Hg O1 . 4_565 125.29(12) no
C1 Hg O2 . 4_565 92.66(16) no
Br Hg O2 . 4_565 86.60(7) no
O1 Hg O2 . 4_565 161.49(11) no
O1 Hg O2 4_565 4_565 57.29(10) no
C8 O1 C7 . . 114.3(4) no
C8 O1 Hg . . 123.7(4) yes
C7 O1 Hg . . 95.7(3) yes
C9 O2 C10 . . 112.5(4) no
C12 O3 C11 . . 111.4(4) no
C13 O4 C14 . . 111.0(4) no
C16 O5 C15 . . 111.3(5) no
C2 C1 C6 . . 119.5(5) yes
C2 C1 Hg . . 122.5(4) yes
C6 C1 Hg . . 118.0(4) yes
C3 C2 C1 . . 120.0(5) no
C3 C2 C7 . . 117.7(5) no
C1 C2 C7 . . 122.3(5) no
C2 C3 C4 . . 120.6(5) no
C2 C3 H1 . . 119.7 no
C4 C3 H1 . . 119.7 no
C5 C4 C3 . . 119.7(5) no
C5 C4 H2 . . 120.1 no
C3 C4 H2 . . 120.1 no
C4 C5 C6 . . 120.3(6) no
C4 C5 H3 . . 119.9 no
C6 C5 H3 . . 119.9 no
C5 C6 C1 . . 119.9(5) no
C5 C6 H4 . . 120.1 no
C1 C6 H4 . . 120.1 no
O1 C7 C2 . . 110.5(4) no
O1 C7 H5 . . 109.6 no
C2 C7 H5 . . 109.6 no
O1 C7 H6 . . 109.6 no
C2 C7 H6 . . 109.6 no
H5 C7 H6 . . 108.1 no
O1 C8 C9 . . 108.9(5) no
O1 C8 H7 . . 109.9 no
C9 C8 H7 . . 109.9 no
O1 C8 H8 . . 109.9 no
C9 C8 H8 . . 109.9 no
H7 C8 H8 . . 108.3 no
O2 C9 C8 . . 109.3(5) no
O2 C9 H9 . . 109.8 no
C8 C9 H9 . . 109.8 no
O2 C9 H10 . . 109.8 no
C8 C9 H10 . . 109.8 no
H9 C9 H10 . . 108.3 no
O2 C10 C11 . . 108.8(5) no
O2 C10 H11 . . 109.9 no
C11 C10 H11 . . 109.9 no
O2 C10 H12 . . 109.9 no
C11 C10 H12 . . 109.9 no
H11 C10 H12 . . 108.3 no
O3 C11 C10 . . 110.1(5) no
O3 C11 H13 . . 109.6 no
C10 C11 H13 . . 109.6 no
O3 C11 H14 . . 109.6 no
C10 C11 H14 . . 109.6 no
H13 C11 H14 . . 108.2 no
O3 C12 C13 . . 110.0(5) no
O3 C12 H15 . . 109.7 no
C13 C12 H15 . . 109.7 no
O3 C12 H16 . . 109.7 no
C13 C12 H16 . . 109.7 no
H15 C12 H16 . . 108.2 no
O4 C13 C12 . . 110.5(4) no
O4 C13 H17 . . 109.5 no
C12 C13 H17 . . 109.5 no
O4 C13 H18 . . 109.5 no
C12 C13 H18 . . 109.5 no
H17 C13 H18 . . 108.1 no
O4 C14 C15 . . 109.6(5) no
O4 C14 H19 . . 109.8 no
C15 C14 H19 . . 109.8 no
O4 C14 H20 . . 109.8 no
C15 C14 H20 . . 109.8 no
H19 C14 H20 . . 108.2 no
O5 C15 C14 . . 109.7(5) no
O5 C15 H21 . . 109.7 no
C14 C15 H21 . . 109.7 no
O5 C15 H22 . . 109.7 no
C14 C15 H22 . . 109.7 no
H21 C15 H22 . . 108.2 no
O5 C16 H23 . . 109.5 no
O5 C16 H24 . . 109.5 no
H23 C16 H24 . . 109.5 no
O5 C16 H25 . . 109.5 no
H23 C16 H25 . . 109.5 no
H24 C16 H25 . . 109.5 no

loop_
_geom_bond_atom_site_label_1
_geom_bond_atom_site_label_2
_geom_bond_site_symmetry_2
_geom_bond_distance
_geom_bond_publ_flag
Hg C1 . 2.062(5) yes
Hg Br . 2.4428(6) yes
Hg O1 . 2.862(4) yes
Hg O1 4_565 2.949(4) yes
Hg O2 4_565 3.010(4) yes
O1 C8 . 1.427(7) no
O1 C7 . 1.438(6) no
O2 C9 . 1.422(7) no
O2 C10 . 1.450(7) no
O3 C12 . 1.417(7) no
O3 C11 . 1.419(6) no
O4 C13 . 1.398(6) no
O4 C14 . 1.432(7) no
O5 C16 . 1.404(8) no
O5 C15 . 1.409(7) no
C1 C2 . 1.382(7) no
C1 C6 . 1.400(7) no
C2 C3 . 1.389(8) no
C2 C7 . 1.506(9) no
C3 C4 . 1.387(9) no
C3 H1 . .9500 no
C4 C5 . 1.374(8) no
C4 H2 . .9500 no
C5 C6 . 1.396(8) no
C5 H3 . .9500 no
C6 H4 . .9500 no
C7 H5 . .9900 no
C7 H6 . .9900 no
C8 C9 . 1.464(9) no
C8 H7 . .9900 no
C8 H8 . .9900 no
C9 H9 . .9900 no
C9 H10 . .9900 no
C10 C11 . 1.482(9) no
C10 H11 . .9900 no
C10 H12 . .9900 no
C11 H13 . .9900 no
C11 H14 . .9900 no
C12 C13 . 1.492(8) no
C12 H15 . .9900 no
C12 H16 . .9900 no
C13 H17 . .9900 no
C13 H18 . .9900 no
C14 C15 . 1.497(8) no
C14 H19 . .9900 no
C14 H20 . .9900 no
C15 H21 . .9900 no
C15 H22 . .9900 no
C16 H23 . .9800 no
C16 H24 . .9800 no
C16 H25 . .9800 no

loop_
_geom_torsion_atom_site_label_1
_geom_torsion_atom_site_label_2
_geom_torsion_atom_site_label_3
_geom_torsion_atom_site_label_4
_geom_torsion_site_symmetry_1
_geom_torsion
_geom_torsion_publ_flag
C1 Hg O1 C8 . -158.7(4) no
Br Hg O1 C8 . 23.9(4) no
O1 Hg O1 C8 4_565 -81.4(4) no
O2 Hg O1 C8 4_565 -173.0(4) no
C1 Hg O1 C7 . -34.4(3) no
Br Hg O1 C7 . 148.2(3) no
O1 Hg O1 C7 4_565 42.9(3) no
O2 Hg O1 C7 4_565 -48.7(5) no
Br Hg C1 C2 . 122(3) no
O1 Hg C1 C2 . 18.8(4) yes
O1 Hg C1 C2 4_565 -108.4(4) no
O2 Hg C1 C2 4_565 -165.7(4) no
Br Hg C1 C6 . -57(4) no
O1 Hg C1 C6 . -159.9(4) yes
O1 Hg C1 C6 4_565 72.9(4) no
O2 Hg C1 C6 4_565 15.6(4) no
C6 C1 C2 C3 . -2.0(8) no
Hg C1 C2 C3 . 179.3(4) no
C6 C1 C2 C7 . 178.3(5) no
Hg C1 C2 C7 . -0.3(7) no
C1 C2 C3 C4 . 2.0(8) no
C7 C2 C3 C4 . -178.3(5) no
C2 C3 C4 C5 . -0.4(9) no
C3 C4 C5 C6 . -1.2(9) no
C4 C5 C6 C1 . 1.2(8) no
C2 C1 C6 C5 . 0.4(8) no
Hg C1 C6 C5 . 179.2(4) no
C8 O1 C7 C2 . 173.5(5) no
Hg O1 C7 C2 . 42.5(4) no
C3 C2 C7 O1 . 141.2(5) yes
C1 C2 C7 O1 . -39.1(7) yes
C7 O1 C8 C9 . 179.1(5) no
Hg O1 C8 C9 . -65.3(6) no
C10 O2 C9 C8 . 172.6(4) no
O1 C8 C9 O2 . -70.6(6) yes
C9 O2 C10 C11 . 178.5(5) no
C12 O3 C11 C10 . 175.2(4) no
O2 C10 C11 O3 . -70.4(6) yes
C11 O3 C12 C13 . 176.7(4) no
C14 O4 C13 C12 . 175.8(5) no
O3 C12 C13 O4 . 75.1(6) yes
C13 O4 C14 C15 . -177.9(5) no
C16 O5 C15 C14 . -177.7(5) no
O4 C14 C15 O5 . -70.6(6) yes
